data_7702861
loop_
_publ_author_name
'Avecilla, Fernando'
'Platas-Iglesias, Carlos'
'Rodr\'iguez-Corti\~nas, Raquel'
'Guillemot, Geoffroy'
'B\"unzli, Jean-Claude G.'
'Brondino, Carlos D.'
'Geraldes, Carlos F. G. C.'
'Blas, Andr\'es de'
'Rodr\'iguez-Blas, Teresa'

_publ_section_title
;
 Structural characterisation, EPR and magnetic properties of f--f and f--d
 lanthanide(iii) phenolic cryptates
;
_journal_issue 24
_journal_name_full 'Journal of the Chemical Society, Dalton Transactions'
_journal_page_first 4658
_journal_paper_doi 10.1039/b206615g
_journal_year 2002
_chemical_formula_sum 'C45 H65 N11 O16 Tb2'
_chemical_formula_weight 1333.92
_space_group_IT_number 88
_space_group_name_Hall '-I 4ad'
_space_group_name_H-M_alt 'I 41/a :2'
_symmetry_cell_setting tetragonal
_symmetry_space_group_name_H-M 'I 41/a :2'
_atom_sites_solution_hydrogens geom
_atom_sites_solution_primary direct
_atom_sites_solution_secondary difmap
_audit_creation_method SHELXL-97
_cell_angle_alpha 90.00
_cell_angle_beta 90.00
_cell_angle_gamma 90.00
_cell_formula_units_Z 16
_cell_length_a 28.2130(17)
_cell_length_b 28.2130(17)
_cell_length_c 30.107(3)
_cell_measurement_temperature 150(2)
_cell_volume 23964(3)
_computing_cell_refinement 'Bruker SAINT'
_computing_data_collection 'Bruker SMART'
_computing_data_reduction 'Siemens SHELXTL'
_computing_molecular_graphics 'Siemens SHELXTL'
_computing_publication_material 'Siemens SHELXTL'
_computing_structure_refinement 'SHELXL-97 (Sheldrick, 1997)'
_computing_structure_solution 'SHELXS-97 (Sheldrick, 1990)'
_diffrn_ambient_temperature 150(2)
_diffrn_measured_fraction_theta_full 0.970
_diffrn_measured_fraction_theta_max 0.970
_diffrn_measurement_device_type 'CCD area detector'
_diffrn_measurement_method 'phi and omega scans'
_diffrn_radiation_monochromator graphite
_diffrn_radiation_source 'fine-focus sealed tube'
_diffrn_radiation_type MoK\a
_diffrn_radiation_wavelength 0.71073
_diffrn_reflns_av_R_equivalents 0.0843
_diffrn_reflns_av_sigmaI/netI 0.0542
_diffrn_reflns_limit_h_max 37
_diffrn_reflns_limit_h_min -28
_diffrn_reflns_limit_k_max 36
_diffrn_reflns_limit_k_min -36
_diffrn_reflns_limit_l_max 40
_diffrn_reflns_limit_l_min -38
_diffrn_reflns_number 78945
_diffrn_reflns_theta_full 28.49
_diffrn_reflns_theta_max 28.49
_diffrn_reflns_theta_min 0.99
_exptl_absorpt_coefficient_mu 2.410
_exptl_absorpt_correction_T_max 0.6991
_exptl_absorpt_correction_T_min 0.5127
_exptl_absorpt_correction_type multi-scan
_exptl_crystal_colour Orange
_exptl_crystal_density_diffrn 1.479
_exptl_crystal_density_method 'not measured'
_exptl_crystal_description Block
_exptl_crystal_F_000 10720
_exptl_crystal_size_max 0.32
_exptl_crystal_size_mid 0.21
_exptl_crystal_size_min 0.16
_refine_diff_density_max 3.742
_refine_diff_density_min -0.905
_refine_diff_density_rms 0.235
_refine_ls_extinction_method SHELXL
_refine_ls_goodness_of_fit_ref 1.094
_refine_ls_hydrogen_treatment mixed
_refine_ls_matrix_type full
_refine_ls_number_parameters 667
_refine_ls_number_reflns 14729
_refine_ls_number_restraints 62
_refine_ls_restrained_S_all 1.095
_refine_ls_R_factor_all 0.0978
_refine_ls_R_factor_gt 0.0608
_refine_ls_shift/su_max 0.002
_refine_ls_shift/su_mean 0.000
_refine_ls_structure_factor_coef Fsqd
_refine_ls_weighting_details 'calc w=1/[\s^2^(Fo^2^)+(0.1093P)^2^+160.6459P] where P=(Fo^2^+2Fc^2^)/3'
_refine_ls_weighting_scheme calc
_refine_ls_wR_factor_gt 0.1662
_refine_ls_wR_factor_ref 0.2017
_reflns_number_gt 10010
_reflns_number_total 14729
_reflns_threshold_expression >2sigma(I)
_cod_data_source_file b206615g.txt
_cod_data_source_block compound2
_cod_depositor_comments
;
The following automatic conversions were performed:

data item '_symmetry_cell_setting' value 'Tetragonal' was changed to
'tetragonal' in accordance with the
/home/saulius/struct/COD-crude-data/automatic-downloads/DataCite-retrospective/RSC/depositions/lib/dictionaries/cif_core.dic
dictionary named 'cif_core.dic' version 2.4.2 last updated on
2011-04-26.

Automatic conversion script
Id: cif_fix_values 6909 2019-04-08 15:41:33Z antanas 
;
_cod_original_cell_volume 23965(3)
_cod_original_sg_symbol_H-M I4(1)/a
_cod_database_code 7702861

loop_
_symmetry_equiv_pos_as_xyz
'x, y, z'
'-x+1/2, -y, z+1/2'
'-y+3/4, x+1/4, z+1/4'
'y+3/4, -x+3/4, z+3/4'
'x+1/2, y+1/2, z+1/2'
'-x+1, -y+1/2, z+1'
'-y+5/4, x+3/4, z+3/4'
'y+5/4, -x+5/4, z+5/4'
'-x, -y, -z'
'x-1/2, y, -z-1/2'
'y-3/4, -x-1/4, -z-1/4'
'-y-3/4, x-3/4, -z-3/4'
'-x+1/2, -y+1/2, -z+1/2'
'x, y+1/2, -z'
'y-1/4, -x+1/4, -z+1/4'
'-y-1/4, x-1/4, -z-1/4'

loop_
_atom_site_label
_atom_site_type_symbol
_atom_site_fract_x
_atom_site_fract_y
_atom_site_fract_z
_atom_site_U_iso_or_equiv
_atom_site_adp_type
_atom_site_occupancy
_atom_site_symmetry_multiplicity
_atom_site_calc_flag
_atom_site_refinement_flags
_atom_site_disorder_assembly
_atom_site_disorder_group
Tb1 Tb 0.346905(12) 0.475786(12) 0.447815(10) 0.03170(11) Uani 1 1 d . . .
Tb2 Tb 0.339829(12) 0.558524(12) 0.361090(10) 0.03384(11) Uani 1 1 d . . .
O1 O 0.3488(3) 0.3468(2) 0.3782(2) 0.0652(19) Uani 1 1 d . . .
O2 O 0.3116(2) 0.4126(2) 0.39256(18) 0.0474(14) Uani 1 1 d . . .
O3 O 0.3718(2) 0.39273(19) 0.43207(17) 0.0438(12) Uani 1 1 d . . .
O4 O 0.38061(18) 0.48534(17) 0.37846(15) 0.0351(10) Uani 1 1 d . . .
O5 O 0.28469(17) 0.51064(17) 0.40424(16) 0.0350(10) Uani 1 1 d . . .
O6 O 0.37346(18) 0.55541(17) 0.43064(16) 0.0369(11) Uani 1 1 d . . .
O7 O 0.2900(2) 0.6104(2) 0.41709(18) 0.0474(13) Uani 1 1 d . . .
O8 O 0.3466(2) 0.6430(2) 0.37967(18) 0.0482(13) Uani 1 1 d . . .
O9 O 0.3125(3) 0.6827(2) 0.4330(2) 0.0696(19) Uani 1 1 d . . .
N1 N 0.3471(3) 0.6054(3) 0.2852(2) 0.0486(16) Uani 1 1 d . . .
N2 N 0.4209(2) 0.5877(2) 0.3500(2) 0.0413(14) Uani 1 1 d . . .
N3 N 0.3475(2) 0.5063(2) 0.29340(19) 0.0391(14) Uani 1 1 d . . .
N4 N 0.2630(2) 0.5801(3) 0.3282(2) 0.0443(15) Uani 1 1 d . . .
N5 N 0.3430(2) 0.5285(2) 0.51430(19) 0.0359(13) Uani 1 1 d . . .
N6 N 0.4322(2) 0.4634(2) 0.46011(19) 0.0380(13) Uani 1 1 d . . .
N7 N 0.2760(2) 0.4378(2) 0.4796(2) 0.0393(14) Uani 1 1 d . . .
N8 N 0.3630(2) 0.4330(2) 0.5258(2) 0.0432(15) Uani 1 1 d . . .
N9 N 0.3438(3) 0.3829(2) 0.4007(2) 0.0441(15) Uani 1 1 d . . .
N10 N 0.3158(3) 0.6457(3) 0.4109(2) 0.0486(16) Uani 1 1 d . . .
C1 C 0.3088(4) 0.6401(3) 0.2856(3) 0.054(2) Uani 1 1 d . . .
H1A H 0.3091 0.6578 0.2580 0.065 Uiso 1 1 calc R . .
H1B H 0.3136 0.6622 0.3098 0.065 Uiso 1 1 calc R . .
C2 C 0.2619(3) 0.6160(3) 0.2909(3) 0.051(2) Uani 1 1 d . . .
H2A H 0.2535 0.6002 0.2634 0.061 Uiso 1 1 calc R . .
H2B H 0.2378 0.6396 0.2971 0.061 Uiso 1 1 calc R . .
C3 C 0.2224(3) 0.5675(3) 0.3418(3) 0.0456(18) Uani 1 1 d . . .
H3 H 0.1973 0.5835 0.3285 0.055 Uiso 1 1 calc R . .
C4 C 0.2082(3) 0.5324(3) 0.3743(2) 0.0397(16) Uani 1 1 d . . .
C5 C 0.1587(3) 0.5250(3) 0.3741(3) 0.050(2) Uani 1 1 d . . .
H5 H 0.1402 0.5447 0.3564 0.060 Uiso 1 1 calc R . .
C6 C 0.1361(3) 0.4906(4) 0.3983(3) 0.058(2) Uani 1 1 d . . .
C7 C 0.1651(3) 0.4639(4) 0.4251(3) 0.052(2) Uani 1 1 d . . .
H7 H 0.1513 0.4399 0.4418 0.063 Uiso 1 1 calc R . .
C8 C 0.2139(3) 0.4703(3) 0.4291(2) 0.0409(16) Uani 1 1 d . . .
C9 C 0.2386(3) 0.5049(3) 0.4030(2) 0.0381(15) Uani 1 1 d . . .
C10 C 0.0842(4) 0.4824(5) 0.3959(5) 0.090(4) Uani 1 1 d . . .
H10A H 0.0775 0.4498 0.4021 0.135 Uiso 1 1 calc R . .
H10B H 0.0731 0.4902 0.3666 0.135 Uiso 1 1 calc R . .
H10C H 0.0684 0.5021 0.4173 0.135 Uiso 1 1 calc R . .
C11 C 0.2347(3) 0.4395(3) 0.4633(3) 0.0439(17) Uani 1 1 d . . .
H11 H 0.2138 0.4173 0.4751 0.053 Uiso 1 1 calc R . .
C12 C 0.2816(3) 0.4036(3) 0.5175(3) 0.050(2) Uani 1 1 d . . .
H12A H 0.2637 0.3751 0.5111 0.060 Uiso 1 1 calc R . .
H12B H 0.2687 0.4177 0.5443 0.060 Uiso 1 1 calc R . .
C13 C 0.3329(3) 0.3909(3) 0.5251(3) 0.051(2) Uani 1 1 d . . .
H13A H 0.3359 0.3742 0.5531 0.062 Uiso 1 1 calc R . .
H13B H 0.3435 0.3698 0.5016 0.062 Uiso 1 1 calc R . .
C14 C 0.3435(3) 0.5731(3) 0.2445(2) 0.049(2) Uani 1 1 d . . .
H14A H 0.3247 0.5888 0.2219 0.059 Uiso 1 1 calc R . .
H14B H 0.3750 0.5680 0.2325 0.059 Uiso 1 1 calc R . .
C15 C 0.3218(3) 0.5267(3) 0.2551(2) 0.0432(18) Uani 1 1 d . . .
H15A H 0.2886 0.5308 0.2624 0.052 Uiso 1 1 calc R . .
H15B H 0.3241 0.5056 0.2297 0.052 Uiso 1 1 calc R . .
C16 C 0.3774(3) 0.4738(3) 0.2844(2) 0.0386(16) Uani 1 1 d . . .
H16 H 0.3769 0.4628 0.2553 0.046 Uiso 1 1 calc R . .
C17 C 0.4118(3) 0.4519(3) 0.3132(2) 0.0385(16) Uani 1 1 d . . .
C18 C 0.4446(3) 0.4205(3) 0.2930(3) 0.049(2) Uani 1 1 d . . .
H18 H 0.4423 0.4143 0.2628 0.058 Uiso 1 1 calc R . .
C19 C 0.4801(3) 0.3989(4) 0.3176(3) 0.056(2) Uani 1 1 d . . .
C20 C 0.4842(3) 0.4097(3) 0.3622(3) 0.052(2) Uani 1 1 d . . .
H20 H 0.5084 0.3960 0.3787 0.062 Uiso 1 1 calc R . .
C21 C 0.4522(3) 0.4411(3) 0.3831(3) 0.0412(17) Uani 1 1 d . . .
C22 C 0.4137(3) 0.4601(3) 0.3595(2) 0.0360(15) Uani 1 1 d . . .
C23 C 0.5144(4) 0.3642(4) 0.2956(4) 0.078(3) Uani 1 1 d . . .
H23A H 0.5005 0.3520 0.2688 0.117 Uiso 1 1 calc R . .
H23B H 0.5208 0.3384 0.3156 0.117 Uiso 1 1 calc R . .
H23C H 0.5435 0.3802 0.2886 0.117 Uiso 1 1 calc R . .
C24 C 0.4610(3) 0.4469(3) 0.4313(3) 0.0427(17) Uani 1 1 d . . .
H24 H 0.4905 0.4374 0.4417 0.051 Uiso 1 1 calc R . .
C25 C 0.4463(3) 0.4582(3) 0.5071(3) 0.0473(19) Uani 1 1 d . . .
H25A H 0.4421 0.4879 0.5227 0.057 Uiso 1 1 calc R . .
H25B H 0.4793 0.4488 0.5092 0.057 Uiso 1 1 calc R . .
C26 C 0.4140(3) 0.4196(3) 0.5274(3) 0.051(2) Uani 1 1 d . . .
H26A H 0.4185 0.3902 0.5112 0.062 Uiso 1 1 calc R . .
H26B H 0.4232 0.4142 0.5580 0.062 Uiso 1 1 calc R . .
C27 C 0.3946(3) 0.6293(3) 0.2850(3) 0.054(2) Uani 1 1 d . . .
H27A H 0.3930 0.6579 0.3028 0.064 Uiso 1 1 calc R . .
H27B H 0.4027 0.6383 0.2549 0.064 Uiso 1 1 calc R . .
C28 C 0.4329(3) 0.5972(3) 0.3033(2) 0.0472(19) Uani 1 1 d . . .
H28A H 0.4341 0.5678 0.2866 0.057 Uiso 1 1 calc R . .
H28B H 0.4636 0.6125 0.3012 0.057 Uiso 1 1 calc R . .
C29 C 0.4481(3) 0.6065(3) 0.3792(2) 0.0400(16) Uani 1 1 d . . .
H29 H 0.4757 0.6208 0.3688 0.048 Uiso 1 1 calc R . .
C30 C 0.4400(3) 0.6076(3) 0.4270(2) 0.0391(16) Uani 1 1 d . . .
C31 C 0.4709(3) 0.6377(3) 0.4505(3) 0.0431(17) Uani 1 1 d . . .
H31 H 0.4948 0.6531 0.4349 0.052 Uiso 1 1 calc R . .
C32 C 0.4669(3) 0.6455(3) 0.4974(3) 0.0460(19) Uani 1 1 d . . .
C33 C 0.4324(3) 0.6226(3) 0.5189(3) 0.0424(17) Uani 1 1 d . . .
H33 H 0.4284 0.6282 0.5491 0.051 Uiso 1 1 calc R . .
C34 C 0.4014(3) 0.5900(3) 0.4972(2) 0.0382(15) Uani 1 1 d . . .
C35 C 0.4042(3) 0.5832(2) 0.4512(2) 0.0351(15) Uani 1 1 d . . .
C36 C 0.5022(4) 0.6787(3) 0.5194(4) 0.064(3) Uani 1 1 d . . .
H36A H 0.4856 0.7050 0.5324 0.096 Uiso 1 1 calc R . .
H36B H 0.5242 0.6901 0.4976 0.096 Uiso 1 1 calc R . .
H36C H 0.5191 0.6619 0.5422 0.096 Uiso 1 1 calc R . .
C37 C 0.3682(3) 0.5645(3) 0.5255(2) 0.0395(16) Uani 1 1 d . . .
H37 H 0.3649 0.5754 0.5545 0.047 Uiso 1 1 calc R . .
C38 C 0.3193(3) 0.5047(3) 0.5512(2) 0.0402(16) Uani 1 1 d . . .
H38A H 0.2884 0.4932 0.5421 0.048 Uiso 1 1 calc R . .
H38B H 0.3153 0.5263 0.5760 0.048 Uiso 1 1 calc R . .
C39 C 0.3515(3) 0.4634(3) 0.5641(3) 0.0479(19) Uani 1 1 d . . .
H39A H 0.3806 0.4758 0.5767 0.057 Uiso 1 1 calc R . .
H39B H 0.3359 0.4446 0.5868 0.057 Uiso 1 1 calc R . .
C1S C 0.5369(7) 0.9198(7) 0.0085(8) 0.179(11) Uani 1 1 d D . .
H1SA H 0.5667 0.9311 -0.0036 0.215 Uiso 1 1 calc R . .
H1SB H 0.5444 0.8996 0.0336 0.215 Uiso 1 1 calc R . .
C2S C 0.5154(8) 0.8934(9) -0.0224(12) 0.30(3) Uani 1 1 d D . .
H2SA H 0.5361 0.8681 -0.0313 0.449 Uiso 1 1 calc R . .
H2SB H 0.5080 0.9127 -0.0476 0.449 Uiso 1 1 calc R . .
H2SC H 0.4868 0.8803 -0.0103 0.449 Uiso 1 1 calc R . .
O1S O 0.5106(4) 0.9598(5) 0.0245(4) 0.140(4) Uani 1 1 d D . .
H1SC H 0.4890 0.9507 0.0406 0.209 Uiso 1 1 calc R . .
C3S C 0.2954(7) 0.7727(9) 0.0710(9) 0.182(10) Uiso 1 1 d D . .
H3SA H 0.2720 0.7856 0.0507 0.218 Uiso 1 1 calc R . .
H3SB H 0.2885 0.7395 0.0759 0.218 Uiso 1 1 calc R . .
C4S C 0.2951(11) 0.7966(11) 0.1094(9) 0.219(13) Uiso 1 1 d D . .
H4SA H 0.2644 0.7939 0.1230 0.329 Uiso 1 1 calc R . .
H4SB H 0.3020 0.8293 0.1039 0.329 Uiso 1 1 calc R . .
H4SC H 0.3186 0.7836 0.1289 0.329 Uiso 1 1 calc R . .
O2S O 0.3424(8) 0.7787(9) 0.0536(8) 0.272(11) Uiso 1 1 d D . .
H2SD H 0.3512 0.7538 0.0422 0.409 Uiso 1 1 calc R . .
C5S C 0.0820(7) 0.7504(7) 0.0961(7) 0.133(6) Uiso 1 1 d D . .
H5D H 0.0764 0.7648 0.0673 0.160 Uiso 1 1 calc R . .
H5E H 0.0893 0.7752 0.1173 0.160 Uiso 1 1 calc R . .
C6S C 0.1175(11) 0.7190(11) 0.0938(12) 0.254(15) Uiso 1 1 d D . .
H6A H 0.1457 0.7347 0.0836 0.380 Uiso 1 1 calc R . .
H6B H 0.1092 0.6942 0.0734 0.380 Uiso 1 1 calc R . .
H6C H 0.1230 0.7057 0.1227 0.380 Uiso 1 1 calc R . .
O3S O 0.0414(7) 0.7237(8) 0.1101(8) 0.216(8) Uiso 1 1 d D . .
H3S H 0.0500 0.7009 0.1249 0.325 Uiso 1 1 calc R . .
O4S O 0.4752(8) 0.2579(9) 0.0209(8) 0.129(8) Uiso 0.50 1 d P . .
O5S O 0.5563(12) 0.5943(12) 0.0762(12) 0.178(12) Uiso 0.50 1 d P . .
O11A O 0.6235(5) 0.3070(4) -0.0126(5) 0.083(4) Uani 0.621(8) 1 d PDU A 1
O10A O 0.6577(7) 0.3688(8) -0.0286(6) 0.162(10) Uani 0.621(8) 1 d PDU A 1
N11A N 0.6399(5) 0.3445(5) -0.0035(5) 0.082(4) Uani 0.621(8) 1 d PDU A 1
O12A O 0.6322(6) 0.3597(6) 0.0341(6) 0.111(5) Uani 0.621(8) 1 d PDU A 1
N11B N 0.7238(6) 0.3041(8) 0.1043(7) 0.164(15) Uani 0.379(8) 1 d PDU A 2
O10B O 0.6846(7) 0.3043(9) 0.1146(7) 0.098(8) Uiso 0.379(8) 1 d PDU A 2
O11B O 0.7351(7) 0.2987(12) 0.0679(7) 0.165(14) Uani 0.379(8) 1 d PDU A 2
O12B O 0.7527(10) 0.307(2) 0.1311(11) 0.27(3) Uiso 0.379(8) 1 d PDU A 2

loop_
_atom_site_aniso_label
_atom_site_aniso_U_11
_atom_site_aniso_U_22
_atom_site_aniso_U_33
_atom_site_aniso_U_23
_atom_site_aniso_U_13
_atom_site_aniso_U_12
Tb1 0.03827(19) 0.03386(18) 0.02295(17) -0.00064(12) -0.00051(12) 0.00197(13)
Tb2 0.0398(2) 0.03681(19) 0.02491(17) 0.00128(12) -0.00111(13) -0.00037(14)
O1 0.118(6) 0.044(3) 0.033(3) -0.008(3) -0.009(3) 0.013(3)
O2 0.063(4) 0.043(3) 0.036(3) 0.000(2) -0.008(2) 0.005(3)
O3 0.056(3) 0.043(3) 0.032(3) -0.005(2) -0.005(2) 0.004(2)
O4 0.041(3) 0.039(3) 0.025(2) 0.0011(19) 0.004(2) 0.007(2)
O5 0.035(3) 0.036(3) 0.033(2) -0.002(2) -0.001(2) 0.003(2)
O6 0.046(3) 0.039(3) 0.026(2) 0.0013(19) -0.004(2) -0.006(2)
O7 0.053(3) 0.053(3) 0.036(3) 0.003(2) 0.003(2) 0.005(3)
O8 0.065(4) 0.048(3) 0.032(3) 0.004(2) 0.005(3) 0.000(3)
O9 0.102(6) 0.048(4) 0.058(4) -0.014(3) 0.019(4) 0.003(4)
N1 0.064(5) 0.049(4) 0.032(3) 0.001(3) 0.002(3) 0.002(3)
N2 0.042(3) 0.044(4) 0.038(3) 0.003(3) 0.004(3) -0.003(3)
N3 0.044(3) 0.049(4) 0.025(3) -0.002(3) -0.001(2) -0.006(3)
N4 0.049(4) 0.055(4) 0.030(3) 0.000(3) -0.004(3) 0.009(3)
N5 0.038(3) 0.039(3) 0.031(3) -0.007(2) 0.004(2) 0.003(3)
N6 0.042(3) 0.050(4) 0.022(3) 0.001(2) -0.005(2) 0.004(3)
N7 0.048(4) 0.038(3) 0.032(3) 0.001(2) 0.003(3) -0.003(3)
N8 0.056(4) 0.041(3) 0.032(3) 0.003(3) 0.002(3) 0.006(3)
N9 0.068(5) 0.036(3) 0.029(3) 0.003(2) -0.004(3) -0.005(3)
N10 0.067(5) 0.045(4) 0.033(3) 0.000(3) 0.001(3) 0.003(3)
C1 0.081(6) 0.045(4) 0.036(4) 0.013(3) -0.011(4) 0.004(4)
C2 0.064(5) 0.056(5) 0.033(4) 0.003(3) -0.011(4) 0.017(4)
C3 0.045(4) 0.057(5) 0.035(4) -0.006(3) -0.003(3) 0.017(4)
C4 0.041(4) 0.051(4) 0.027(3) -0.006(3) 0.001(3) 0.006(3)
C5 0.044(4) 0.068(6) 0.038(4) -0.010(4) -0.003(3) 0.007(4)
C6 0.041(4) 0.083(7) 0.051(5) -0.017(5) 0.001(4) 0.000(4)
C7 0.042(4) 0.078(6) 0.036(4) -0.009(4) 0.009(3) -0.010(4)
C8 0.042(4) 0.050(4) 0.031(3) -0.008(3) 0.004(3) -0.008(3)
C9 0.039(4) 0.044(4) 0.031(3) -0.007(3) -0.001(3) -0.001(3)
C10 0.043(6) 0.133(12) 0.094(9) 0.005(8) 0.003(6) -0.009(6)
C11 0.056(5) 0.042(4) 0.034(4) -0.006(3) 0.001(3) -0.007(3)
C12 0.063(5) 0.047(5) 0.040(4) 0.009(3) 0.011(4) -0.003(4)
C13 0.084(6) 0.036(4) 0.034(4) 0.008(3) 0.013(4) 0.008(4)
C14 0.060(5) 0.067(5) 0.022(3) 0.003(3) -0.002(3) 0.000(4)
C15 0.056(5) 0.053(5) 0.021(3) 0.001(3) -0.005(3) 0.004(4)
C16 0.043(4) 0.046(4) 0.027(3) -0.008(3) -0.001(3) -0.007(3)
C17 0.035(4) 0.045(4) 0.036(4) -0.007(3) 0.001(3) -0.004(3)
C18 0.046(4) 0.062(5) 0.038(4) -0.020(4) 0.007(3) -0.004(4)
C19 0.040(4) 0.071(6) 0.058(5) -0.024(5) 0.009(4) 0.002(4)
C20 0.039(4) 0.072(6) 0.044(4) -0.011(4) -0.002(3) 0.007(4)
C21 0.034(4) 0.053(4) 0.037(4) -0.009(3) 0.003(3) -0.005(3)
C22 0.041(4) 0.037(4) 0.031(3) -0.003(3) 0.002(3) -0.003(3)
C23 0.056(6) 0.103(9) 0.075(7) -0.043(7) 0.006(5) 0.026(6)
C24 0.039(4) 0.051(4) 0.038(4) -0.003(3) -0.003(3) 0.006(3)
C25 0.051(5) 0.059(5) 0.031(4) -0.005(3) -0.008(3) 0.007(4)
C26 0.060(5) 0.060(5) 0.034(4) 0.003(4) -0.012(4) 0.018(4)
C27 0.075(6) 0.055(5) 0.031(4) 0.013(4) 0.001(4) -0.012(4)
C28 0.050(5) 0.059(5) 0.032(4) 0.001(3) 0.011(3) -0.013(4)
C29 0.043(4) 0.044(4) 0.033(4) 0.000(3) 0.002(3) -0.002(3)
C30 0.043(4) 0.040(4) 0.035(4) -0.001(3) -0.003(3) 0.001(3)
C31 0.037(4) 0.046(4) 0.046(4) 0.000(3) -0.005(3) -0.001(3)
C32 0.054(5) 0.038(4) 0.046(4) -0.010(3) -0.012(4) 0.000(3)
C33 0.047(4) 0.036(4) 0.045(4) -0.007(3) -0.009(3) 0.009(3)
C34 0.044(4) 0.036(4) 0.034(4) -0.008(3) -0.004(3) 0.006(3)
C35 0.037(4) 0.034(3) 0.035(4) 0.000(3) -0.003(3) -0.002(3)
C36 0.064(6) 0.054(5) 0.074(7) -0.022(5) -0.013(5) -0.018(5)
C37 0.046(4) 0.040(4) 0.033(4) -0.008(3) -0.003(3) 0.010(3)
C38 0.049(4) 0.044(4) 0.028(3) -0.001(3) 0.001(3) -0.001(3)
C39 0.063(5) 0.050(5) 0.030(4) 0.004(3) 0.002(3) 0.004(4)
C1S 0.120(16) 0.21(3) 0.21(3) -0.09(2) 0.016(16) -0.033(17)
C2S 0.120(18) 0.15(2) 0.63(8) -0.17(3) -0.03(3) -0.034(15)
O1S 0.120(9) 0.170(12) 0.129(10) -0.010(9) 0.022(8) 0.022(8)
O11A 0.080(8) 0.073(7) 0.094(9) -0.017(6) 0.021(7) -0.026(6)
O10A 0.162(16) 0.224(19) 0.102(10) 0.094(12) -0.088(10) -0.146(15)
N11A 0.067(9) 0.083(9) 0.095(9) 0.011(7) -0.028(8) -0.014(7)
O12A 0.103(11) 0.099(11) 0.130(11) -0.043(9) -0.017(10) 0.009(9)
N11B 0.13(2) 0.12(2) 0.25(3) -0.14(2) -0.16(2) 0.094(16)
O11B 0.065(16) 0.19(3) 0.24(3) 0.14(3) -0.04(2) -0.008(18)

loop_
_atom_type_symbol
_atom_type_description
_atom_type_scat_dispersion_real
_atom_type_scat_dispersion_imag
_atom_type_scat_source
C C 0.0033 0.0016 'International Tables Vol C Tables 4.2.6.8 and 6.1.1.4'
H H 0.0000 0.0000 'International Tables Vol C Tables 4.2.6.8 and 6.1.1.4'
N N 0.0061 0.0033 'International Tables Vol C Tables 4.2.6.8 and 6.1.1.4'
O O 0.0106 0.0060 'International Tables Vol C Tables 4.2.6.8 and 6.1.1.4'
Tb Tb -0.1723 4.1537 'International Tables Vol C Tables 4.2.6.8 and 6.1.1.4'

loop_
_geom_angle_atom_site_label_1
_geom_angle_atom_site_label_2
_geom_angle_atom_site_label_3
_geom_angle
O4 Tb1 O5 76.07(17)
O4 Tb1 O6 64.65(17)
O5 Tb1 O6 74.33(17)
O4 Tb1 N6 75.52(18)
O5 Tb1 N6 148.80(18)
O6 Tb1 N6 82.0(2)
O4 Tb1 N7 137.41(19)
O5 Tb1 N7 78.28(19)
O6 Tb1 N7 137.49(19)
N6 Tb1 N7 132.4(2)
O4 Tb1 O3 79.74(17)
O5 Tb1 O3 119.13(17)
O6 Tb1 O3 138.09(18)
N6 Tb1 O3 67.6(2)
N7 Tb1 O3 83.9(2)
O4 Tb1 N5 132.33(19)
O5 Tb1 N5 99.34(18)
O6 Tb1 N5 68.44(18)
N6 Tb1 N5 90.4(2)
N7 Tb1 N5 85.0(2)
O3 Tb1 N5 136.48(19)
O4 Tb1 O2 70.37(18)
O5 Tb1 O2 69.87(16)
O6 Tb1 O2 127.57(16)
N6 Tb1 O2 111.64(19)
N7 Tb1 O2 69.1(2)
O3 Tb1 O2 49.43(17)
N5 Tb1 O2 153.27(19)
O4 Tb1 N8 140.82(19)
O5 Tb1 N8 141.90(19)
O6 Tb1 N8 123.51(18)
N6 Tb1 N8 68.8(2)
N7 Tb1 N8 66.5(2)
O3 Tb1 N8 72.27(18)
N5 Tb1 N8 64.7(2)
O2 Tb1 N8 108.21(19)
O4 Tb1 Tb2 43.37(12)
O5 Tb1 Tb2 43.90(12)
O6 Tb1 Tb2 40.72(11)
N6 Tb1 Tb2 105.21(14)
N7 Tb1 Tb2 122.18(15)
O3 Tb1 Tb2 120.02(12)
N5 Tb1 Tb2 101.43(14)
O2 Tb1 Tb2 87.65(12)
N8 Tb1 Tb2 164.12(15)
O6 Tb2 O4 64.84(17)
O6 Tb2 O5 75.92(17)
O4 Tb2 O5 73.45(16)
O6 Tb2 N2 75.6(2)
O4 Tb2 N2 82.7(2)
O5 Tb2 N2 148.63(19)
O6 Tb2 O8 78.33(18)
O4 Tb2 O8 137.89(19)
O5 Tb2 O8 117.81(17)
N2 Tb2 O8 68.5(2)
O6 Tb2 N4 137.6(2)
O4 Tb2 N4 135.8(2)
O5 Tb2 N4 77.8(2)
N2 Tb2 N4 133.2(2)
O8 Tb2 N4 85.4(2)
O6 Tb2 N3 132.6(2)
O4 Tb2 N3 68.64(18)
O5 Tb2 N3 99.30(18)
N2 Tb2 N3 90.4(2)
O8 Tb2 N3 138.06(19)
N4 Tb2 N3 84.0(2)
O6 Tb2 O7 70.06(18)
O4 Tb2 O7 126.02(16)
O5 Tb2 O7 68.07(17)
N2 Tb2 O7 113.4(2)
O8 Tb2 O7 50.01(19)
N4 Tb2 O7 69.5(2)
N3 Tb2 O7 152.3(2)
O6 Tb2 N1 140.6(2)
O4 Tb2 N1 125.11(19)
O5 Tb2 N1 141.9(2)
N2 Tb2 N1 69.1(2)
O8 Tb2 N1 72.9(2)
N4 Tb2 N1 66.3(2)
N3 Tb2 N1 65.7(2)
O7 Tb2 N1 108.4(2)
O6 Tb2 N10 70.43(18)
O4 Tb2 N10 135.10(17)
O5 Tb2 N10 92.57(18)
N2 Tb2 N10 90.2(2)
O8 Tb2 N10 25.25(19)
N4 Tb2 N10 78.3(2)
N3 Tb2 N10 156.0(2)
O7 Tb2 N10 24.93(19)
N1 Tb2 N10 92.3(2)
O6 Tb2 Tb1 43.42(12)
O4 Tb2 Tb1 40.94(11)
O5 Tb2 Tb1 43.14(11)
N2 Tb2 Tb1 105.73(15)
O8 Tb2 Tb1 118.16(13)
N4 Tb2 Tb1 120.93(17)
N3 Tb2 Tb1 101.98(15)
O7 Tb2 Tb1 85.62(12)
N1 Tb2 Tb1 165.94(15)
N10 Tb2 Tb1 100.91(13)
N9 O2 Tb1 93.1(4)
N9 O3 Tb1 100.0(4)
C22 O4 Tb1 128.7(4)
C22 O4 Tb2 135.3(4)
Tb1 O4 Tb2 95.69(17)
C9 O5 Tb1 133.6(5)
C9 O5 Tb2 133.4(5)
Tb1 O5 Tb2 92.97(17)
C35 O6 Tb2 132.4(4)
C35 O6 Tb1 130.7(4)
Tb2 O6 Tb1 95.86(17)
N10 O7 Tb2 92.1(4)
N10 O8 Tb2 99.9(4)
C1 N1 C27 111.1(7)
C1 N1 C14 110.9(7)
C27 N1 C14 108.9(7)
C1 N1 Tb2 105.7(5)
C27 N1 Tb2 107.2(5)
C14 N1 Tb2 112.9(5)
C29 N2 C28 116.1(7)
C29 N2 Tb2 127.3(5)
C28 N2 Tb2 113.9(5)
C16 N3 C15 116.0(6)
C16 N3 Tb2 130.4(5)
C15 N3 Tb2 111.1(5)
C3 N4 C2 114.1(7)
C3 N4 Tb2 126.7(5)
C2 N4 Tb2 118.8(5)
C37 N5 C38 114.6(6)
C37 N5 Tb1 131.2(5)
C38 N5 Tb1 110.9(4)
C24 N6 C25 116.3(7)
C24 N6 Tb1 124.9(5)
C25 N6 Tb1 114.9(5)
C11 N7 C12 114.5(7)
C11 N7 Tb1 125.5(5)
C12 N7 Tb1 119.3(5)
C13 N8 C39 111.0(6)
C13 N8 C26 110.8(7)
C39 N8 C26 109.7(7)
C13 N8 Tb1 104.7(5)
C39 N8 Tb1 112.7(5)
C26 N8 Tb1 107.8(5)
O1 N9 O2 121.7(7)
O1 N9 O3 121.5(7)
O2 N9 O3 116.8(6)
O9 N10 O7 123.1(7)
O9 N10 O8 119.7(7)
O7 N10 O8 117.2(7)
O9 N10 Tb2 171.1(6)
O7 N10 Tb2 62.9(4)
O8 N10 Tb2 54.9(4)
N1 C1 C2 110.6(7)
C1 C2 N4 111.5(7)
N4 C3 C4 131.2(7)
C5 C4 C9 120.7(8)
C5 C4 C3 111.8(7)
C9 C4 C3 127.4(7)
C6 C5 C4 124.2(8)
C5 C6 C7 114.9(8)
C5 C6 C10 122.8(10)
C7 C6 C10 122.3(10)
C6 C7 C8 124.7(9)
C7 C8 C9 121.4(8)
C7 C8 C11 112.2(7)
C9 C8 C11 126.4(7)
O5 C9 C8 123.3(7)
O5 C9 C4 122.7(7)
C8 C9 C4 113.9(7)
N7 C11 C8 131.4(8)
N7 C12 C13 111.6(6)
N8 C13 C12 111.5(7)
C15 C14 N1 112.3(6)
N3 C15 C14 108.1(6)
N3 C16 C17 128.8(7)
C22 C17 C18 120.0(7)
C22 C17 C16 123.2(7)
C18 C17 C16 116.8(7)
C19 C18 C17 121.2(7)
C20 C19 C18 118.8(8)
C20 C19 C23 120.7(9)
C18 C19 C23 120.5(8)
C19 C20 C21 121.4(8)
C22 C21 C20 120.5(7)
C22 C21 C24 125.6(7)
C20 C21 C24 113.7(7)
O4 C22 C21 122.8(6)
O4 C22 C17 119.5(7)
C21 C22 C17 117.7(7)
N6 C24 C21 126.9(7)
N6 C25 C26 106.9(6)
N8 C26 C25 112.2(7)
N1 C27 C28 111.6(7)
N2 C28 C27 106.9(7)
N2 C29 C30 126.2(7)
C31 C30 C35 118.4(7)
C31 C30 C29 114.3(7)
C35 C30 C29 127.3(7)
C30 C31 C32 122.6(8)
C33 C32 C31 117.4(7)
C33 C32 C36 124.3(8)
C31 C32 C36 118.3(8)
C32 C33 C34 122.4(7)
C35 C34 C33 120.4(7)
C35 C34 C37 123.3(7)
C33 C34 C37 116.4(7)
O6 C35 C34 120.5(7)
O6 C35 C30 120.8(6)
C34 C35 C30 118.7(7)
N5 C37 C34 126.2(7)
N5 C38 C39 105.8(6)
N8 C39 C38 112.1(6)
C2S C1S O1S 115.9(19)
C4S C3S O2S 105(2)
C6S C5S O3S 105(2)
O10A N11A O11A 123.8(18)
O10A N11A O12A 118.7(19)
O11A N11A O12A 117.0(15)
O12B N11B O10B 119.4(11)
O12B N11B O11B 118.9(11)
O10B N11B O11B 121.6(11)

loop_
_geom_bond_atom_site_label_1
_geom_bond_atom_site_label_2
_geom_bond_distance
_geom_bond_site_symmetry_2
Tb1 O4 2.310(5) .
Tb1 O5 2.402(5) .
Tb1 O6 2.424(5) .
Tb1 N6 2.460(6) .
Tb1 N7 2.463(6) .
Tb1 O3 2.491(5) .
Tb1 N5 2.496(6) .
Tb1 O2 2.635(6) .
Tb1 N8 2.680(6) .
Tb1 Tb2 3.5080(5) .
Tb2 O6 2.301(5) .
Tb2 O4 2.421(5) .
Tb2 O5 2.436(5) .
Tb2 N2 2.452(6) .
Tb2 O8 2.457(6) .
Tb2 N4 2.459(6) .
Tb2 N3 2.524(6) .
Tb2 O7 2.638(6) .
Tb2 N1 2.648(7) .
Tb2 N10 2.960(7) .
O1 N9 1.232(8) .
O2 N9 1.260(9) .
O3 N9 1.261(8) .
O4 C22 1.304(9) .
O5 C9 1.311(9) .
O6 C35 1.323(8) .
O7 N10 1.248(9) .
O8 N10 1.281(9) .
O9 N10 1.240(9) .
N1 C1 1.459(11) .
N1 C27 1.500(12) .
N1 C14 1.528(10) .
N2 C29 1.283(10) .
N2 C28 1.473(9) .
N3 C16 1.274(10) .
N3 C15 1.478(9) .
N4 C3 1.268(11) .
N4 C2 1.514(10) .
N5 C37 1.286(10) .
N5 C38 1.460(9) .
N6 C24 1.275(10) .
N6 C25 1.476(9) .
N7 C11 1.264(10) .
N7 C12 1.501(10) .
N8 C13 1.461(11) .
N8 C39 1.474(10) .
N8 C26 1.489(11) .
C1 C2 1.496(13) .
C3 C4 1.449(12) .
C4 C5 1.413(11) .
C4 C9 1.443(11) .
C5 C6 1.372(14) .
C6 C7 1.375(14) .
C6 C10 1.483(13) .
C7 C8 1.394(11) .
C8 C9 1.434(11) .
C8 C11 1.470(11) .
C12 C13 1.509(13) .
C14 C15 1.481(12) .
C16 C17 1.440(11) .
C17 C22 1.416(10) .
C17 C18 1.418(11) .
C18 C19 1.386(13) .
C19 C20 1.381(12) .
C19 C23 1.527(12) .
C20 C21 1.412(11) .
C21 C22 1.407(11) .
C21 C24 1.481(11) .
C25 C26 1.544(13) .
C27 C28 1.513(13) .
C29 C30 1.459(10) .
C30 C31 1.405(11) .
C30 C35 1.424(10) .
C31 C32 1.434(11) .
C32 C33 1.335(12) .
C32 C36 1.519(11) .
C33 C34 1.429(10) .
C34 C35 1.399(10) .
C34 C37 1.455(11) .
C38 C39 1.527(11) .
C1S C2S 1.337(19) .
C1S O1S 1.436(14) .
C3S C4S 1.337(19) .
C3S O2S 1.436(14) .
C5S C6S 1.337(19) .
C5S O3S 1.436(14) .
O4S O4S 1.47(4) 6_554
O11A N11A 1.186(13) .
O10A N11A 1.136(13) .
N11A O12A 1.232(14) .
N11B O12B 1.1500(11) .
N11B O10B 1.1501(10) .
N11B O11B 1.1501(10) .

loop_
_geom_torsion_atom_site_label_1
_geom_torsion_atom_site_label_2
_geom_torsion_atom_site_label_3
_geom_torsion_atom_site_label_4
_geom_torsion
O4 Tb1 Tb2 O6 -105.9(3)
O5 Tb1 Tb2 O6 127.6(3)
N6 Tb1 Tb2 O6 -57.6(2)
N7 Tb1 Tb2 O6 127.2(3)
O3 Tb1 Tb2 O6 -130.3(2)
N5 Tb1 Tb2 O6 35.9(2)
O2 Tb1 Tb2 O6 -169.4(2)
N8 Tb1 Tb2 O6 7.9(6)
O5 Tb1 Tb2 O4 -126.5(2)
O6 Tb1 Tb2 O4 105.9(3)
N6 Tb1 Tb2 O4 48.3(2)
N7 Tb1 Tb2 O4 -126.9(3)
O3 Tb1 Tb2 O4 -24.3(2)
N5 Tb1 Tb2 O4 141.9(2)
O2 Tb1 Tb2 O4 -63.5(2)
N8 Tb1 Tb2 O4 113.8(6)
O4 Tb1 Tb2 O5 126.5(2)
O6 Tb1 Tb2 O5 -127.6(3)
N6 Tb1 Tb2 O5 174.8(2)
N7 Tb1 Tb2 O5 -0.4(2)
O3 Tb1 Tb2 O5 102.2(2)
N5 Tb1 Tb2 O5 -91.6(2)
O2 Tb1 Tb2 O5 63.0(2)
N8 Tb1 Tb2 O5 -119.7(6)
O4 Tb1 Tb2 N2 -58.2(2)
O5 Tb1 Tb2 N2 175.3(2)
O6 Tb1 Tb2 N2 47.7(3)
N6 Tb1 Tb2 N2 -9.9(2)
N7 Tb1 Tb2 N2 174.9(2)
O3 Tb1 Tb2 N2 -82.5(2)
N5 Tb1 Tb2 N2 83.7(2)
O2 Tb1 Tb2 N2 -121.7(2)
N8 Tb1 Tb2 N2 55.7(6)
O4 Tb1 Tb2 O8 -131.8(2)
O5 Tb1 Tb2 O8 101.7(2)
O6 Tb1 Tb2 O8 -25.9(3)
N6 Tb1 Tb2 O8 -83.5(2)
N7 Tb1 Tb2 O8 101.3(2)
O3 Tb1 Tb2 O8 -156.2(2)
N5 Tb1 Tb2 O8 10.0(2)
O2 Tb1 Tb2 O8 164.7(2)
N8 Tb1 Tb2 O8 -18.0(6)
O4 Tb1 Tb2 N4 125.8(3)
O5 Tb1 Tb2 N4 -0.7(2)
O6 Tb1 Tb2 N4 -128.3(3)
N6 Tb1 Tb2 N4 174.1(2)
N7 Tb1 Tb2 N4 -1.2(3)
O3 Tb1 Tb2 N4 101.4(2)
N5 Tb1 Tb2 N4 -92.4(2)
O2 Tb1 Tb2 N4 62.3(2)
N8 Tb1 Tb2 N4 -120.4(6)
O4 Tb1 Tb2 N3 35.6(2)
O5 Tb1 Tb2 N3 -90.9(2)
O6 Tb1 Tb2 N3 141.5(2)
N6 Tb1 Tb2 N3 83.9(2)
N7 Tb1 Tb2 N3 -91.3(2)
O3 Tb1 Tb2 N3 11.3(2)
N5 Tb1 Tb2 N3 177.5(2)
O2 Tb1 Tb2 N3 -27.9(2)
N8 Tb1 Tb2 N3 149.5(6)
O4 Tb1 Tb2 O7 -171.3(2)
O5 Tb1 Tb2 O7 62.2(2)
O6 Tb1 Tb2 O7 -65.4(2)
N6 Tb1 Tb2 O7 -123.0(2)
N7 Tb1 Tb2 O7 61.8(2)
O3 Tb1 Tb2 O7 164.4(2)
N5 Tb1 Tb2 O7 -29.4(2)
O2 Tb1 Tb2 O7 125.22(19)
N8 Tb1 Tb2 O7 -57.4(5)
O4 Tb1 Tb2 N1 8.2(7)
O5 Tb1 Tb2 N1 -118.3(7)
O6 Tb1 Tb2 N1 114.1(7)
N6 Tb1 Tb2 N1 56.5(7)
N7 Tb1 Tb2 N1 -118.8(7)
O3 Tb1 Tb2 N1 -16.2(7)
N5 Tb1 Tb2 N1 150.0(7)
O2 Tb1 Tb2 N1 -55.3(7)
N8 Tb1 Tb2 N1 122.0(9)
O4 Tb1 Tb2 N10 -151.5(2)
O5 Tb1 Tb2 N10 82.0(2)
O6 Tb1 Tb2 N10 -45.6(2)
N6 Tb1 Tb2 N10 -103.2(2)
N7 Tb1 Tb2 N10 81.6(2)
O3 Tb1 Tb2 N10 -175.8(2)
N5 Tb1 Tb2 N10 -9.6(2)
O2 Tb1 Tb2 N10 145.0(2)
N8 Tb1 Tb2 N10 -37.7(6)
O4 Tb1 O2 N9 88.4(4)
O5 Tb1 O2 N9 170.3(5)
O6 Tb1 O2 N9 120.5(4)
N6 Tb1 O2 N9 23.7(5)
N7 Tb1 O2 N9 -105.0(5)
O3 Tb1 O2 N9 -4.8(4)
N5 Tb1 O2 N9 -119.8(5)
N8 Tb1 O2 N9 -50.1(5)
Tb2 Tb1 O2 N9 129.2(4)
O4 Tb1 O3 N9 -68.0(4)
O5 Tb1 O3 N9 -0.4(5)
O6 Tb1 O3 N9 -99.5(5)
N6 Tb1 O3 N9 -146.4(5)
N7 Tb1 O3 N9 72.5(5)
N5 Tb1 O3 N9 148.6(4)
O2 Tb1 O3 N9 4.9(4)
N8 Tb1 O3 N9 139.8(5)
Tb2 Tb1 O3 N9 -51.3(5)
O5 Tb1 O4 C22 -150.4(6)
O6 Tb1 O4 C22 130.6(6)
N6 Tb1 O4 C22 42.7(6)
N7 Tb1 O4 C22 -95.8(6)
O3 Tb1 O4 C22 -26.7(6)
N5 Tb1 O4 C22 119.6(6)
O2 Tb1 O4 C22 -77.1(6)
N8 Tb1 O4 C22 17.9(7)
Tb2 Tb1 O4 C22 174.6(7)
O5 Tb1 O4 Tb2 35.05(16)
O6 Tb1 O4 Tb2 -43.97(17)
N6 Tb1 O4 Tb2 -131.9(2)
N7 Tb1 O4 Tb2 89.7(3)
O3 Tb1 O4 Tb2 158.7(2)
N5 Tb1 O4 Tb2 -55.0(3)
O2 Tb1 O4 Tb2 108.3(2)
N8 Tb1 O4 Tb2 -156.7(2)
O6 Tb2 O4 C22 -127.1(7)
O5 Tb2 O4 C22 151.0(7)
N2 Tb2 O4 C22 -49.5(6)
O8 Tb2 O4 C22 -95.6(7)
N4 Tb2 O4 C22 99.4(7)
N3 Tb2 O4 C22 43.7(6)
O7 Tb2 O4 C22 -163.2(6)
N1 Tb2 O4 C22 8.4(7)
N10 Tb2 O4 C22 -132.4(6)
Tb1 Tb2 O4 C22 -174.0(7)
O6 Tb2 O4 Tb1 46.91(18)
O5 Tb2 O4 Tb1 -34.99(16)
N2 Tb2 O4 Tb1 124.4(2)
O8 Tb2 O4 Tb1 78.4(3)
N4 Tb2 O4 Tb1 -86.6(3)
N3 Tb2 O4 Tb1 -142.3(2)
O7 Tb2 O4 Tb1 10.8(3)
N1 Tb2 O4 Tb1 -177.6(2)
N10 Tb2 O4 Tb1 41.6(3)
O4 Tb1 O5 C9 143.2(6)
O6 Tb1 O5 C9 -149.7(6)
N6 Tb1 O5 C9 168.1(6)
N7 Tb1 O5 C9 -2.5(6)
O3 Tb1 O5 C9 73.6(6)
N5 Tb1 O5 C9 -85.3(6)
O2 Tb1 O5 C9 69.3(6)
N8 Tb1 O5 C9 -24.8(7)
Tb2 Tb1 O5 C9 177.9(7)
O4 Tb1 O5 Tb2 -34.66(16)
O6 Tb1 O5 Tb2 32.47(15)
N6 Tb1 O5 Tb2 -9.7(4)
N7 Tb1 O5 Tb2 179.6(2)
O3 Tb1 O5 Tb2 -104.28(19)
N5 Tb1 O5 Tb2 96.81(19)
O2 Tb1 O5 Tb2 -108.54(19)
N8 Tb1 O5 Tb2 157.3(2)
O6 Tb2 O5 C9 148.0(6)
O4 Tb2 O5 C9 -144.5(6)
N2 Tb2 O5 C9 173.5(6)
O8 Tb2 O5 C9 79.6(6)
N4 Tb2 O5 C9 1.5(6)
N3 Tb2 O5 C9 -80.2(6)
O7 Tb2 O5 C9 74.1(6)
N1 Tb2 O5 C9 -18.1(7)
N10 Tb2 O5 C9 78.9(6)
Tb1 Tb2 O5 C9 -177.9(7)
O6 Tb2 O5 Tb1 -34.16(16)
O4 Tb2 O5 Tb1 33.34(15)
N2 Tb2 O5 Tb1 -8.7(4)
O8 Tb2 O5 Tb1 -102.6(2)
N4 Tb2 O5 Tb1 179.4(2)
N3 Tb2 O5 Tb1 97.63(19)
O7 Tb2 O5 Tb1 -108.01(19)
N1 Tb2 O5 Tb1 159.7(3)
N10 Tb2 O5 Tb1 -103.25(18)
O4 Tb2 O6 C35 124.6(6)
O5 Tb2 O6 C35 -157.3(6)
N2 Tb2 O6 C35 36.0(6)
O8 Tb2 O6 C35 -34.5(6)
N4 Tb2 O6 C35 -104.1(7)
N3 Tb2 O6 C35 112.9(6)
O7 Tb2 O6 C35 -85.9(6)
N1 Tb2 O6 C35 9.2(8)
N10 Tb2 O6 C35 -59.4(6)
Tb1 Tb2 O6 C35 168.7(7)
O4 Tb2 O6 Tb1 -44.12(17)
O5 Tb2 O6 Tb1 33.95(16)
N2 Tb2 O6 Tb1 -132.7(2)
O8 Tb2 O6 Tb1 156.8(2)
N4 Tb2 O6 Tb1 87.2(3)
N3 Tb2 O6 Tb1 -55.8(3)
O7 Tb2 O6 Tb1 105.4(2)
N1 Tb2 O6 Tb1 -159.5(3)
N10 Tb2 O6 Tb1 131.9(2)
O4 Tb1 O6 C35 -122.1(6)
O5 Tb1 O6 C35 156.2(6)
N6 Tb1 O6 C35 -44.4(6)
N7 Tb1 O6 C35 104.4(6)
O3 Tb1 O6 C35 -87.4(6)
N5 Tb1 O6 C35 49.2(6)
O2 Tb1 O6 C35 -155.6(5)
N8 Tb1 O6 C35 13.6(7)
Tb2 Tb1 O6 C35 -169.0(7)
O4 Tb1 O6 Tb2 46.94(18)
O5 Tb1 O6 Tb2 -34.79(17)
N6 Tb1 O6 Tb2 124.6(2)
N7 Tb1 O6 Tb2 -86.6(3)
O3 Tb1 O6 Tb2 81.6(3)
N5 Tb1 O6 Tb2 -141.8(2)
O2 Tb1 O6 Tb2 13.4(3)
N8 Tb1 O6 Tb2 -177.41(18)
O6 Tb2 O7 N10 86.3(4)
O4 Tb2 O7 N10 120.9(4)
O5 Tb2 O7 N10 168.6(5)
N2 Tb2 O7 N10 22.7(5)
O8 Tb2 O7 N10 -5.1(4)
N4 Tb2 O7 N10 -106.7(5)
N3 Tb2 O7 N10 -124.5(5)
N1 Tb2 O7 N10 -51.9(5)
Tb1 Tb2 O7 N10 127.9(4)
O6 Tb2 O8 N10 -68.7(5)
O4 Tb2 O8 N10 -97.5(5)
O5 Tb2 O8 N10 -1.6(5)
N2 Tb2 O8 N10 -147.6(5)
N4 Tb2 O8 N10 72.0(5)
N3 Tb2 O8 N10 147.8(4)
O7 Tb2 O8 N10 5.0(4)
N1 Tb2 O8 N10 138.6(5)
Tb1 Tb2 O8 N10 -50.8(5)
O6 Tb2 N1 C1 -100.8(6)
O4 Tb2 N1 C1 167.1(5)
O5 Tb2 N1 C1 57.7(6)
N2 Tb2 N1 C1 -128.8(6)
O8 Tb2 N1 C1 -55.8(5)
N4 Tb2 N1 C1 36.6(5)
N3 Tb2 N1 C1 130.9(6)
O7 Tb2 N1 C1 -20.1(6)
N10 Tb2 N1 C1 -39.5(5)
Tb1 Tb2 N1 C1 160.5(5)
O6 Tb2 N1 C27 17.8(7)
O4 Tb2 N1 C27 -74.3(6)
O5 Tb2 N1 C27 176.3(5)
N2 Tb2 N1 C27 -10.2(5)
O8 Tb2 N1 C27 62.8(5)
N4 Tb2 N1 C27 155.2(6)
N3 Tb2 N1 C27 -110.6(6)
O7 Tb2 N1 C27 98.5(5)
N10 Tb2 N1 C27 79.1(5)
Tb1 Tb2 N1 C27 -80.9(9)
O6 Tb2 N1 C14 137.7(5)
O4 Tb2 N1 C14 45.6(6)
O5 Tb2 N1 C14 -63.8(6)
N2 Tb2 N1 C14 109.8(6)
O8 Tb2 N1 C14 -177.3(6)
N4 Tb2 N1 C14 -84.8(6)
N3 Tb2 N1 C14 9.4(5)
O7 Tb2 N1 C14 -141.5(5)
N10 Tb2 N1 C14 -160.9(5)
Tb1 Tb2 N1 C14 39.1(11)
O6 Tb2 N2 C29 -24.0(6)
O4 Tb2 N2 C29 -89.8(7)
O5 Tb2 N2 C29 -49.5(8)
O8 Tb2 N2 C29 58.9(7)
N4 Tb2 N2 C29 119.7(7)
N3 Tb2 N2 C29 -158.2(7)
O7 Tb2 N2 C29 36.4(7)
N1 Tb2 N2 C29 138.1(7)
N10 Tb2 N2 C29 45.7(7)
Tb1 Tb2 N2 C29 -55.7(7)
O6 Tb2 N2 C28 175.4(6)
O4 Tb2 N2 C28 109.6(5)
O5 Tb2 N2 C28 149.9(5)
O8 Tb2 N2 C28 -101.7(6)
N4 Tb2 N2 C28 -40.9(7)
N3 Tb2 N2 C28 41.2(6)
O7 Tb2 N2 C28 -124.2(5)
N1 Tb2 N2 C28 -22.5(5)
N10 Tb2 N2 C28 -114.9(5)
Tb1 Tb2 N2 C28 143.7(5)
O6 Tb2 N3 C16 -13.1(8)
O4 Tb2 N3 C16 -24.4(6)
O5 Tb2 N3 C16 -92.5(7)
N2 Tb2 N3 C16 57.5(7)
O8 Tb2 N3 C16 114.7(7)
N4 Tb2 N3 C16 -169.0(7)
O7 Tb2 N3 C16 -152.3(6)
N1 Tb2 N3 C16 124.3(7)
N10 Tb2 N3 C16 148.8(6)
Tb1 Tb2 N3 C16 -48.6(7)
O6 Tb2 N3 C15 -174.2(4)
O4 Tb2 N3 C15 174.5(5)
O5 Tb2 N3 C15 106.4(5)
N2 Tb2 N3 C15 -103.5(5)
O8 Tb2 N3 C15 -46.4(6)
N4 Tb2 N3 C15 29.9(5)
O7 Tb2 N3 C15 46.6(7)
N1 Tb2 N3 C15 -36.8(5)
N10 Tb2 N3 C15 -12.3(8)
Tb1 Tb2 N3 C15 150.3(5)
O6 Tb2 N4 C3 -46.3(8)
O4 Tb2 N4 C3 56.6(8)
O5 Tb2 N4 C3 6.4(7)
N2 Tb2 N4 C3 -167.9(6)
O8 Tb2 N4 C3 -113.4(7)
N3 Tb2 N4 C3 107.3(7)
O7 Tb2 N4 C3 -64.5(7)
N1 Tb2 N4 C3 173.3(8)
N10 Tb2 N4 C3 -88.9(7)
Tb1 Tb2 N4 C3 6.9(8)
O6 Tb2 N4 C2 126.7(5)
O4 Tb2 N4 C2 -130.4(5)
O5 Tb2 N4 C2 179.4(6)
N2 Tb2 N4 C2 5.1(7)
O8 Tb2 N4 C2 59.6(6)
N3 Tb2 N4 C2 -79.7(6)
O7 Tb2 N4 C2 108.5(6)
N1 Tb2 N4 C2 -13.7(5)
N10 Tb2 N4 C2 84.1(6)
Tb1 Tb2 N4 C2 179.9(5)
O4 Tb1 N5 C37 -19.4(8)
O5 Tb1 N5 C37 -99.0(7)
O6 Tb1 N5 C37 -30.0(6)
N6 Tb1 N5 C37 51.2(7)
N7 Tb1 N5 C37 -176.2(7)
O3 Tb1 N5 C37 108.2(7)
O2 Tb1 N5 C37 -162.3(6)
N8 Tb1 N5 C37 117.5(7)
Tb2 Tb1 N5 C37 -54.4(7)
O4 Tb1 N5 C38 -177.2(4)
O5 Tb1 N5 C38 103.2(5)
O6 Tb1 N5 C38 172.2(5)
N6 Tb1 N5 C38 -106.6(5)
N7 Tb1 N5 C38 26.0(5)
O3 Tb1 N5 C38 -49.6(6)
O2 Tb1 N5 C38 39.9(7)
N8 Tb1 N5 C38 -40.3(5)
Tb2 Tb1 N5 C38 147.8(4)
O4 Tb1 N6 C24 -29.6(6)
O5 Tb1 N6 C24 -54.6(8)
O6 Tb1 N6 C24 -95.4(7)
N7 Tb1 N6 C24 112.9(7)
O3 Tb1 N6 C24 55.0(6)
N5 Tb1 N6 C24 -163.6(7)
O2 Tb1 N6 C24 31.9(7)
N8 Tb1 N6 C24 133.9(7)
Tb2 Tb1 N6 C24 -61.6(7)
O4 Tb1 N6 C25 173.4(6)
O5 Tb1 N6 C25 148.4(5)
O6 Tb1 N6 C25 107.6(5)
N7 Tb1 N6 C25 -44.1(6)
O3 Tb1 N6 C25 -101.9(6)
N5 Tb1 N6 C25 39.5(5)
O2 Tb1 N6 C25 -125.0(5)
N8 Tb1 N6 C25 -23.1(5)
Tb2 Tb1 N6 C25 141.4(5)
O4 Tb1 N7 C11 -42.9(7)
O5 Tb1 N7 C11 11.0(6)
O6 Tb1 N7 C11 61.6(7)
N6 Tb1 N7 C11 -162.4(6)
O3 Tb1 N7 C11 -110.5(6)
N5 Tb1 N7 C11 111.7(6)
O2 Tb1 N7 C11 -61.7(6)
N8 Tb1 N7 C11 176.2(7)
Tb2 Tb1 N7 C11 11.3(7)
O4 Tb1 N7 C12 127.3(5)
O5 Tb1 N7 C12 -178.7(6)
O6 Tb1 N7 C12 -128.1(5)
N6 Tb1 N7 C12 7.8(7)
O3 Tb1 N7 C12 59.8(5)
N5 Tb1 N7 C12 -78.1(6)
O2 Tb1 N7 C12 108.5(6)
N8 Tb1 N7 C12 -13.5(5)
Tb2 Tb1 N7 C12 -178.4(5)
O4 Tb1 N8 C13 -101.6(5)
O5 Tb1 N8 C13 59.8(6)
O6 Tb1 N8 C13 168.4(4)
N6 Tb1 N8 C13 -127.4(5)
N7 Tb1 N8 C13 35.9(5)
O3 Tb1 N8 C13 -55.1(5)
N5 Tb1 N8 C13 131.6(5)
O2 Tb1 N8 C13 -20.6(5)
Tb2 Tb1 N8 C13 162.2(4)
O4 Tb1 N8 C39 137.6(5)
O5 Tb1 N8 C39 -61.0(7)
O6 Tb1 N8 C39 47.6(6)
N6 Tb1 N8 C39 111.8(6)
N7 Tb1 N8 C39 -84.9(6)
O3 Tb1 N8 C39 -175.9(6)
N5 Tb1 N8 C39 10.8(5)
O2 Tb1 N8 C39 -141.4(5)
Tb2 Tb1 N8 C39 41.4(9)
O4 Tb1 N8 C26 16.5(7)
O5 Tb1 N8 C26 177.8(4)
O6 Tb1 N8 C26 -73.5(5)
N6 Tb1 N8 C26 -9.3(5)
N7 Tb1 N8 C26 153.9(6)
O3 Tb1 N8 C26 63.0(5)
N5 Tb1 N8 C26 -110.3(5)
O2 Tb1 N8 C26 97.5(5)
Tb2 Tb1 N8 C26 -79.7(7)
Tb1 O2 N9 O1 -169.5(7)
Tb1 O2 N9 O3 8.1(7)
Tb1 O3 N9 O1 169.0(6)
Tb1 O3 N9 O2 -8.7(7)
Tb2 O7 N10 O9 -172.5(8)
Tb2 O7 N10 O8 8.4(7)
Tb2 O8 N10 O9 171.7(7)
Tb2 O8 N10 O7 -9.1(7)
O6 Tb2 N10 O9 50(4)
O4 Tb2 N10 O9 55(4)
O5 Tb2 N10 O9 124(4)
N2 Tb2 N10 O9 -25(4)
O8 Tb2 N10 O9 -54(4)
N4 Tb2 N10 O9 -159(4)
N3 Tb2 N10 O9 -116(4)
O7 Tb2 N10 O9 135(4)
N1 Tb2 N10 O9 -94(4)
Tb1 Tb2 N10 O9 82(4)
O6 Tb2 N10 O7 -84.6(4)
O4 Tb2 N10 O7 -79.5(5)
O5 Tb2 N10 O7 -10.5(4)
N2 Tb2 N10 O7 -159.3(4)
O8 Tb2 N10 O7 170.9(7)
N4 Tb2 N10 O7 66.4(4)
N3 Tb2 N10 O7 109.4(6)
N1 Tb2 N10 O7 131.6(4)
Tb1 Tb2 N10 O7 -53.2(4)
O6 Tb2 N10 O8 104.5(5)
O4 Tb2 N10 O8 109.6(5)
O5 Tb2 N10 O8 178.6(5)
N2 Tb2 N10 O8 29.9(5)
N4 Tb2 N10 O8 -104.4(5)
N3 Tb2 N10 O8 -61.4(7)
O7 Tb2 N10 O8 -170.9(7)
N1 Tb2 N10 O8 -39.2(5)
Tb1 Tb2 N10 O8 135.9(4)
C27 N1 C1 C2 -173.6(6)
C14 N1 C1 C2 65.2(8)
Tb2 N1 C1 C2 -57.6(7)
N1 C1 C2 N4 47.5(9)
C3 N4 C2 C1 163.0(7)
Tb2 N4 C2 C1 -10.8(9)
C2 N4 C3 C4 175.7(8)
Tb2 N4 C3 C4 -11.0(13)
N4 C3 C4 C5 -170.9(9)
N4 C3 C4 C9 5.7(14)
C9 C4 C5 C6 -3.5(13)
C3 C4 C5 C6 173.4(8)
C4 C5 C6 C7 2.4(13)
C4 C5 C6 C10 -177.4(10)
C5 C6 C7 C8 0.9(13)
C10 C6 C7 C8 -179.3(10)
C6 C7 C8 C9 -3.2(13)
C6 C7 C8 C11 174.6(8)
Tb1 O5 C9 C8 -4.1(10)
Tb2 O5 C9 C8 173.0(5)
Tb1 O5 C9 C4 177.1(5)
Tb2 O5 C9 C4 -5.8(10)
C7 C8 C9 O5 -176.9(7)
C11 C8 C9 O5 5.6(12)
C7 C8 C9 C4 2.0(11)
C11 C8 C9 C4 -175.5(7)
C5 C4 C9 O5 -180.0(7)
C3 C4 C9 O5 3.6(12)
C5 C4 C9 C8 1.1(10)
C3 C4 C9 C8 -175.3(7)
C12 N7 C11 C8 174.4(8)
Tb1 N7 C11 C8 -14.9(12)
C7 C8 C11 N7 -172.4(8)
C9 C8 C11 N7 5.3(14)
C11 N7 C12 C13 160.7(7)
Tb1 N7 C12 C13 -10.6(9)
C39 N8 C13 C12 65.3(8)
C26 N8 C13 C12 -172.5(6)
Tb1 N8 C13 C12 -56.6(7)
N7 C12 C13 N8 47.5(9)
C1 N1 C14 C15 -100.0(8)
C27 N1 C14 C15 137.4(7)
Tb2 N1 C14 C15 18.4(9)
C16 N3 C15 C14 -102.2(8)
Tb2 N3 C15 C14 61.9(7)
N1 C14 C15 N3 -51.8(9)
C15 N3 C16 C17 171.0(7)
Tb2 N3 C16 C17 10.6(12)
N3 C16 C17 C22 7.8(13)
N3 C16 C17 C18 -172.5(8)
C22 C17 C18 C19 -2.6(12)
C16 C17 C18 C19 177.7(8)
C17 C18 C19 C20 -2.2(14)
C17 C18 C19 C23 178.3(9)
C18 C19 C20 C21 1.7(15)
C23 C19 C20 C21 -178.8(9)
C19 C20 C21 C22 3.6(14)
C19 C20 C21 C24 177.8(9)
Tb1 O4 C22 C21 -37.3(10)
Tb2 O4 C22 C21 135.1(6)
Tb1 O4 C22 C17 143.8(6)
Tb2 O4 C22 C17 -43.9(10)
C20 C21 C22 O4 172.9(7)
C24 C21 C22 O4 -0.6(12)
C20 C21 C22 C17 -8.1(12)
C24 C21 C22 C17 178.4(7)
C18 C17 C22 O4 -173.4(7)
C16 C17 C22 O4 6.3(11)
C18 C17 C22 C21 7.6(11)
C16 C17 C22 C21 -172.7(7)
C25 N6 C24 C21 170.1(8)
Tb1 N6 C24 C21 13.5(12)
C22 C21 C24 N6 11.5(14)
C20 C21 C24 N6 -162.4(8)
C24 N6 C25 C26 -107.4(8)
Tb1 N6 C25 C26 51.6(7)
C13 N8 C26 C25 153.6(7)
C39 N8 C26 C25 -83.4(8)
Tb1 N8 C26 C25 39.6(7)
N6 C25 C26 N8 -61.4(9)
C1 N1 C27 C28 156.5(7)
C14 N1 C27 C28 -81.0(8)
Tb2 N1 C27 C28 41.5(8)
C29 N2 C28 C27 -110.5(8)
Tb2 N2 C28 C27 52.4(8)
N1 C27 C28 N2 -63.5(9)
C28 N2 C29 C30 171.2(8)
Tb2 N2 C29 C30 11.0(12)
N2 C29 C30 C31 -169.1(8)
N2 C29 C30 C35 8.8(13)
C35 C30 C31 C32 -1.5(12)
C29 C30 C31 C32 176.6(7)
C30 C31 C32 C33 0.5(12)
C30 C31 C32 C36 179.9(8)
C31 C32 C33 C34 2.4(12)
C36 C32 C33 C34 -176.9(8)
C32 C33 C34 C35 -4.4(11)
C32 C33 C34 C37 174.8(7)
Tb2 O6 C35 C34 146.3(6)
Tb1 O6 C35 C34 -48.5(9)
Tb2 O6 C35 C30 -32.3(10)
Tb1 O6 C35 C30 132.9(6)
C33 C34 C35 O6 -175.4(6)
C37 C34 C35 O6 5.5(11)
C33 C34 C35 C30 3.2(11)
C37 C34 C35 C30 -175.9(7)
C31 C30 C35 O6 178.3(7)
C29 C30 C35 O6 0.4(12)
C31 C30 C35 C34 -0.4(11)
C29 C30 C35 C34 -178.2(7)
C38 N5 C37 C34 169.4(7)
Tb1 N5 C37 C34 12.3(11)
C35 C34 C37 N5 11.4(12)
C33 C34 C37 N5 -167.7(7)
C37 N5 C38 C39 -96.2(7)
Tb1 N5 C38 C39 65.5(6)
C13 N8 C39 C38 -99.0(8)
C26 N8 C39 C38 138.1(7)
Tb1 N8 C39 C38 18.1(8)
N5 C38 C39 N8 -53.5(9)
